data_2002758
loop_
_publ_author_name
'Mueller-Buschbaum, Hk'
'Rabbow, C'
'Sfreddo, O'

_publ_section_title
;
Eine neue Verbindung im System Ba/Ln/Zn/Pt/O der Zusammensetzung: Ba4
Sm4 Zn3 Pt O15
;
_journal_name_full
;
Zeitschrift fuer Naturforschung, Teil B. Anorganische Chemie,
Organische Chemie (42,1987-)
;
_journal_page_first 338
_journal_page_last 342
_journal_volume 51
_journal_year 1996
_chemical_formula_structural 'Ba4 Sm4 Zn3 Pt O15'
_chemical_formula_sum 'Ba4 O15 Pt Sm4 Zn3'
_chemical_name_systematic
;
Barium samarium zinc platinum oxide (4/4/3/1/15)
;
_space_group_IT_number 186
_symmetry_cell_setting hexagonal
_symmetry_Int_Tables_number 186
_symmetry_space_group_name_Hall 'P 6c -2c'
_symmetry_space_group_name_H-M 'P 63 m c'
_cell_angle_alpha 90
_cell_angle_beta 90
_cell_angle_gamma 120
_cell_formula_units_Z 2
_cell_length_a 11.6571(10)
_cell_length_b 11.6571(10)
_cell_length_c 6.7888(10)
_cell_volume 798.9
_refine_ls_R_factor_all 0.0384
_cod_database_code 2002758

loop_
_symmetry_equiv_pos_as_xyz
x,y,z
-y,x-y,z
y-x,-x,z
-y,-x,z
y-x,y,z
x,x-y,z
-x,-y,1/2+z
y,y-x,1/2+z
x-y,x,1/2+z
y,x,1/2+z
x-y,-y,1/2+z
-x,y-x,1/2+z

loop_
_atom_site_aniso_label
_atom_site_aniso_U_11
_atom_site_aniso_U_12
_atom_site_aniso_U_13
_atom_site_aniso_U_22
_atom_site_aniso_U_23
_atom_site_aniso_U_33
Pt1 0.00388(15) 0.00194(7) 0. 0.00388(15) 0. 0.0049(3)
Ba1 0.0111(3) 0.00554(13) 0. 0.0111(3) 0. 0.0065(5)
Ba2 0.0088(2) 0.00442(12) -0.0019(2) 0.0079(2) -0.00093(12) 0.0111(3)
Sm1 0.0087(2) 0.00437(9) 0. 0.0087(2) 0. 0.0105(4)
Sm2 0.00570(12) 0.00312(13) -0.00016(10) 0.00570(12) 0.00016(10) 0.0067(2)
Zn1 0.0059(5) 0.0029(2) -0.0002(4) 0.0055(3) -0.0001(2) 0.0104(6)
O1 0.008(3) 0.0040(14) 0.008(3) 0.009(2) 0.004(2) 0.017(3)
O2 0.007(3) 0.0034(14) .000(3) 0.009(2) -0.0001(14) 0.013(4)
O3 0.014(2) 0.007(2) -0.002(2) 0.010(2) 0.002(2) 0.016(3)
O4 0.015(4) 0.007(2) -0.016(4) 0.022(3) -0.008(2) 0.052(7)

loop_
_atom_site_label
_atom_site_type_symbol
_atom_site_symmetry_multiplicity
_atom_site_Wyckoff_symbol
_atom_site_fract_x
_atom_site_fract_y
_atom_site_fract_z
_atom_site_occupancy
_atom_site_attached_hydrogens
_atom_site_calc_flag
Pt1 Pt4+ 2 b 0.6667 0.3333 0.31615(10) 1. 0 d
Ba1 Ba2+ 2 b 0.6667 0.3333 0.83810(2) 1. 0 d
Ba2 Ba2+ 6 c 0.34172(6) 0.17086(3) 0.15853(9) 1. 0 d
Sm1 Sm3+ 2 a 0. 0. 0.3346(2) 1. 0 d
Sm2 Sm3+ 6 c 0.52193(2) 0.47807(2) 0.50120(11) 1. 0 d
Zn1 Zn2+ 6 c 0.34497(11) 0.17249(6) 0.6740(2) 1. 0 d
O1 O2- 6 c 0.8321(7) 0.4160(3) 0.1558(15) 1. 0 d
O2 O2- 6 c 0.5021(6) 0.2510(3) 0.4825(15) 1. 0 d
O3 O2- 12 d 0.3966(5) 0.0575(5) 0.8014(9) 1. 0 d
O4 O2- 6 c 0.1709(8) 0.0854(4) 0.5681(17) 1. 0 d

loop_
_atom_type_symbol
_atom_type_oxidation_number
Pt4+ 4.000
Ba2+ 2.000
Sm3+ 3.000
Zn2+ 2.000
O2- -2.000
